data_4337161
loop_
_publ_author_name
'Gao, Yuan'
'Dai, Zhongran'
'Zhang, Jinjin'
'Ma, Xinxian'
'Tang, Ning'
'Wu, Jincai'

_publ_section_title
;
 Trinuclear and Tetranuclear Magnesium Alkoxide Clusters as Highly Active
 Initiators for Ring-Opening Polymerization of l-Lactide.
;
_journal_issue 2
_journal_name_full 'Inorganic chemistry'
_journal_page_first 716
_journal_page_last 726
_journal_paper_doi 10.1021/ic401459a
_journal_volume 53
_journal_year 2014
_chemical_formula_moiety 'C26 H51 Mg2 N3 O4,C6'
_chemical_formula_sum 'C32 H51 Mg2 N3 O4'
_chemical_formula_weight 590.37
_chemical_name_systematic
;
 ?
;
_space_group_crystal_system monoclinic
_space_group_IT_number 14
_space_group_name_Hall '-P 2yn'
_space_group_name_H-M_alt 'P 1 21/n 1'
_symmetry_space_group_name_Hall '-P 2yn'
_symmetry_space_group_name_H-M 'P 1 21/n 1'
_atom_sites_solution_hydrogens mixed
_audit_creation_method SHELXL-2013
_cell_angle_alpha 90
_cell_angle_beta 110.246(5)
_cell_angle_gamma 90
_cell_formula_units_Z 4
_cell_length_a 13.6279(6)
_cell_length_b 18.2570(6)
_cell_length_c 14.4482(6)
_cell_measurement_reflns_used 7456
_cell_measurement_temperature 100.3(5)
_cell_measurement_theta_max 72.4776
_cell_measurement_theta_min 3.2575
_cell_volume 3372.7(3)
_computing_cell_refinement
;
CrysAlisPro, Agilent Technologies,
Version 1.171.36.20 (release 27-06-2012 CrysAlis171 .NET)
(compiled Jul 11 2012,15:38:31)
;
_computing_data_collection
;
CrysAlisPro, Agilent Technologies,
Version 1.171.36.20 (release 27-06-2012 CrysAlis171 .NET)
(compiled Jul 11 2012,15:38:31)
;
_computing_data_reduction
;
CrysAlisPro, Agilent Technologies,
Version 1.171.36.20 (release 27-06-2012 CrysAlis171 .NET)
(compiled Jul 11 2012,15:38:31)
;
_computing_structure_refinement 'SHELXL-97 (Sheldrick, 1997)'
_computing_structure_solution 'SHELXS-97 (Sheldrick, 1990)'
_diffrn_ambient_temperature 100.3(5)
_diffrn_detector_area_resol_mean 16.0733
_diffrn_measured_fraction_theta_full 0.981
_diffrn_measured_fraction_theta_max 0.979
_diffrn_measurement_device_type 'SuperNova, Dual, Cu at zero, Eos'
_diffrn_measurement_method '\w scans'
_diffrn_radiation_source 'SuperNova (Cu) X-ray Source'
_diffrn_radiation_type 'Cu K\a'
_diffrn_radiation_wavelength 1.5418
_diffrn_reflns_av_R_equivalents 0.0270
_diffrn_reflns_av_unetI/netI 0.0273
_diffrn_reflns_Laue_measured_fraction_full 0.981
_diffrn_reflns_Laue_measured_fraction_max 0.979
_diffrn_reflns_limit_h_max 16
_diffrn_reflns_limit_h_min -16
_diffrn_reflns_limit_k_max 22
_diffrn_reflns_limit_k_min -17
_diffrn_reflns_limit_l_max 17
_diffrn_reflns_limit_l_min -17
_diffrn_reflns_number 18810
_diffrn_reflns_point_group_measured_fraction_full 0.981
_diffrn_reflns_point_group_measured_fraction_max 0.979
_diffrn_reflns_theta_full 67.684
_diffrn_reflns_theta_max 72.629
_diffrn_reflns_theta_min 4.062
_exptl_absorpt_coefficient_mu 0.933
_exptl_absorpt_correction_T_max 1.00000
_exptl_absorpt_correction_T_min 0.77223
_exptl_absorpt_correction_type multi-scan
_exptl_absorpt_process_details
;
CrysAlisPro, Agilent Technologies,
Version 1.171.36.20 (release 27-06-2012 CrysAlis171 .NET)
(compiled Jul 11 2012,15:38:31)
Empirical absorption correction using spherical harmonics,
 implemented in SCALE3 ABSPACK scaling algorithm.
;
_exptl_crystal_colour colorless
_exptl_crystal_density_diffrn 1.163
_exptl_crystal_density_method 'not measured'
_exptl_crystal_description block
_exptl_crystal_F_000 1280
_exptl_crystal_size_max 0.2000
_exptl_crystal_size_mid 0.0800
_exptl_crystal_size_min 0.0600
_refine_diff_density_max 0.982
_refine_diff_density_min -1.234
_refine_diff_density_rms 0.084
_refine_ls_extinction_method none
_refine_ls_goodness_of_fit_ref 1.066
_refine_ls_hydrogen_treatment constr
_refine_ls_matrix_type full
_refine_ls_number_parameters 392
_refine_ls_number_reflns 6561
_refine_ls_number_restraints 16
_refine_ls_restrained_S_all 1.119
_refine_ls_R_factor_all 0.0785
_refine_ls_R_factor_gt 0.0701
_refine_ls_shift/su_max 0.138
_refine_ls_shift/su_mean 0.003
_refine_ls_structure_factor_coef Fsqd
_refine_ls_weighting_details
;
 w=1/[\s^2^(Fo^2^)+(0.1112P)^2^+4.1778P]
 where P=(Fo^2^+2Fc^2^)/3
;
_refine_ls_weighting_scheme calc
_refine_ls_wR_factor_gt 0.1930
_refine_ls_wR_factor_ref 0.2027
_reflns_Friedel_coverage 0.000
_reflns_number_gt 5667
_reflns_number_total 6561
_reflns_threshold_expression 'I > 2\s(I)'
_cod_data_source_file ic401459a_si_001.cif
_cod_data_source_block gy1
_cod_database_code 4337161
_shelx_space_group_comment
;
The symmetry employed for this shelxl refinement is uniquely defined
by the following loop, which should always be used as a source of
symmetry information in preference to the above space-group names.
They are only intended as comments.
;

loop_
_space_group_symop_operation_xyz
'x, y, z'
'-x+1/2, y+1/2, -z+1/2'
'-x, -y, -z'
'x-1/2, -y-1/2, z-1/2'

loop_
_atom_site_label
_atom_site_type_symbol
_atom_site_fract_x
_atom_site_fract_y
_atom_site_fract_z
_atom_site_U_iso_or_equiv
_atom_site_adp_type
_atom_site_occupancy
_atom_site_site_symmetry_order
_atom_site_calc_flag
_atom_site_refinement_flags_posn
_atom_site_refinement_flags_adp
_atom_site_refinement_flags_occupancy
_atom_site_disorder_assembly
_atom_site_disorder_group
Mg1 Mg 0.00403(6) 0.52532(4) 0.68842(5) 0.0209(2) Uani 1 1 d . . . . .
Mg2 Mg 0.07655(7) 0.44064(5) 0.53605(6) 0.0215(3) Uani 0.930(4) 1 d . . P A 1
Mg2' Mg 0.1135(8) 0.4829(7) 0.5280(7) 0.012(4) Uani 0.070(4) 1 d . . P A 2
N1 N -0.06107(18) 0.45095(12) 0.78646(15) 0.0282(5) Uani 1 1 d . . . . .
N2 N 0.22843(18) 0.38465(13) 0.60296(16) 0.0312(5) Uani 1 1 d . . . . .
N3 N 0.2041(5) 0.7205(2) 0.5435(4) 0.0953(14) Uani 1 1 d D U . . .
O1 O 0.07342(12) 0.59410(9) 0.79147(11) 0.0206(3) Uani 1 1 d . . . . .
O2 O 0.12455(13) 0.44185(10) 0.42018(13) 0.0271(4) Uani 1 1 d . . . . .
O3 O 0.03279(15) 0.42414(10) 0.65015(13) 0.0280(4) Uani 1 1 d . . . . .
O4 O 0.06886(14) 0.54770(10) 0.57328(13) 0.0260(4) Uani 1 1 d . . . . .
C1 C 0.10358(17) 0.63315(12) 0.87323(16) 0.0185(4) Uani 1 1 d . . . . .
C2 C 0.20437(18) 0.62192(12) 0.94772(17) 0.0205(5) Uani 1 1 d . . . . .
C3 C 0.22859(18) 0.65712(12) 1.03881(17) 0.0221(5) Uani 1 1 d . . . . .
H3 H 0.2924 0.6473 1.0879 0.026 Uiso 1 1 calc R U . . .
C4 C 0.16100(19) 0.70600(13) 1.05821(17) 0.0229(5) Uani 1 1 d . . . . .
H4 H 0.1777 0.7275 1.1201 0.027 Uiso 1 1 calc R U . . .
C5 C 0.06747(18) 0.72255(13) 0.98341(17) 0.0221(5) Uani 1 1 d . . . . .
H5 H 0.0231 0.7570 0.9954 0.027 Uiso 1 1 calc R U . . .
C6 C 0.03793(18) 0.68919(12) 0.89090(16) 0.0203(4) Uani 1 1 d . . . . .
C7 C 0.28858(19) 0.57388(14) 0.92884(19) 0.0269(5) Uani 1 1 d . . . . .
C8 C 0.2569(2) 0.49262(14) 0.9212(2) 0.0347(6) Uani 1 1 d . . . . .
H8A H 0.1953 0.4855 0.8642 0.052 Uiso 1 1 calc R U . . .
H8B H 0.2427 0.4785 0.9793 0.052 Uiso 1 1 calc R U . . .
H8C H 0.3128 0.4632 0.9153 0.052 Uiso 1 1 calc R U . . .
C9 C 0.3054(2) 0.59849(16) 0.8342(2) 0.0334(6) Uani 1 1 d . . . . .
H9A H 0.2402 0.5962 0.7801 0.050 Uiso 1 1 calc R U . . .
H9B H 0.3554 0.5668 0.8213 0.050 Uiso 1 1 calc R U . . .
H9C H 0.3311 0.6479 0.8420 0.050 Uiso 1 1 calc R U . . .
C10 C 0.3957(2) 0.58065(18) 1.0124(2) 0.0422(7) Uani 1 1 d . . . . .
H10A H 0.4467 0.5522 0.9960 0.063 Uiso 1 1 calc R U . . .
H10B H 0.3901 0.5628 1.0729 0.063 Uiso 1 1 calc R U . . .
H10C H 0.4169 0.6311 1.0202 0.063 Uiso 1 1 calc R U . . .
C11 C -0.06464(18) 0.71383(13) 0.81073(17) 0.0234(5) Uani 1 1 d . . . . .
C12 C -0.0459(2) 0.73125(14) 0.71436(18) 0.0271(5) Uani 1 1 d . . . . .
H12A H -0.0236 0.6877 0.6900 0.041 Uiso 1 1 calc R U . . .
H12B H 0.0073 0.7681 0.7264 0.041 Uiso 1 1 calc R U . . .
H12C H -0.1095 0.7489 0.6663 0.041 Uiso 1 1 calc R U . . .
C13 C -0.14823(19) 0.65467(15) 0.7951(2) 0.0304(5) Uani 1 1 d . . . . .
H13A H -0.2122 0.6708 0.7460 0.046 Uiso 1 1 calc R U . . .
H13B H -0.1598 0.6458 0.8560 0.046 Uiso 1 1 calc R U . . .
H13C H -0.1252 0.6103 0.7734 0.046 Uiso 1 1 calc R U . . .
C14 C -0.1087(2) 0.78456(17) 0.8398(2) 0.0378(6) Uani 1 1 d . . . . .
H14A H -0.0560 0.8220 0.8561 0.057 Uiso 1 1 calc R U . . .
H14B H -0.1292 0.7751 0.8959 0.057 Uiso 1 1 calc R U . . .
H14C H -0.1684 0.8006 0.7855 0.057 Uiso 1 1 calc R U . . .
C15 C -0.0005(2) 0.36280(15) 0.6899(2) 0.0331(6) Uani 1 1 d . . . . .
H15A H 0.0468 0.3221 0.6947 0.040 Uiso 1 1 calc R U . . .
H15B H -0.0698 0.3483 0.6470 0.040 Uiso 1 1 calc R U . . .
C16 C -0.0028(2) 0.38118(15) 0.79097(19) 0.0311(6) Uani 1 1 d . . . . .
H16A H -0.0366 0.3419 0.8139 0.037 Uiso 1 1 calc R U . . .
H16B H 0.0681 0.3862 0.8371 0.037 Uiso 1 1 calc R U . . .
C17 C -0.0403(2) 0.47505(16) 0.88913(19) 0.0335(6) Uani 1 1 d . . . . .
H17A H -0.0792 0.5189 0.8891 0.050 Uiso 1 1 calc R U . . .
H17B H 0.0331 0.4847 0.9204 0.050 Uiso 1 1 calc R U . . .
H17C H -0.0611 0.4372 0.9247 0.050 Uiso 1 1 calc R U . . .
C18 C -0.1731(2) 0.43970(16) 0.7379(2) 0.0344(6) Uani 1 1 d . . . . .
H18A H -0.1958 0.4003 0.7697 0.052 Uiso 1 1 calc R U . . .
H18B H -0.1874 0.4276 0.6698 0.052 Uiso 1 1 calc R U . . .
H18C H -0.2098 0.4837 0.7423 0.052 Uiso 1 1 calc R U . . .
C19 C 0.2254(2) 0.41396(17) 0.4366(2) 0.0342(6) Uani 1 1 d . . . . .
H19A H 0.2599 0.4434 0.4010 0.041 Uiso 1 1 d R U . A .
H19B H 0.2201 0.3642 0.4119 0.041 Uiso 1 1 d R U . . .
C20 C 0.2893(2) 0.41496(17) 0.5462(2) 0.0364(6) Uani 1 1 d . . . . .
H20A H 0.3525 0.3863 0.5583 0.044 Uiso 1 1 d R U . A .
H20B H 0.3097 0.4649 0.5672 0.044 Uiso 1 1 d R U . . .
C21 C 0.2134(3) 0.30509(16) 0.5898(2) 0.0396(7) Uani 1 1 d . . . . .
H21A H 0.2803 0.2814 0.6075 0.059 Uiso 1 1 calc R U . . .
H21B H 0.1735 0.2946 0.5221 0.059 Uiso 1 1 calc R U . . .
H21C H 0.1767 0.2873 0.6312 0.059 Uiso 1 1 calc R U . . .
C22 C 0.2815(3) 0.40043(19) 0.7076(2) 0.0442(7) Uani 1 1 d . . . . .
H22A H 0.3454 0.3729 0.7316 0.066 Uiso 1 1 calc R U . . .
H22B H 0.2370 0.3870 0.7438 0.066 Uiso 1 1 calc R U . . .
H22C H 0.2971 0.4518 0.7161 0.066 Uiso 1 1 calc R U . . .
C23 C 0.1520(2) 0.59229(16) 0.5655(2) 0.0330(6) Uani 1 1 d . . . . .
H23A H 0.1624 0.5817 0.5037 0.040 Uiso 1 1 d R U . A .
H23B H 0.2162 0.5802 0.6188 0.040 Uiso 1 1 d R U . . .
C24 C 0.1301(2) 0.67278(16) 0.5700(2) 0.0371(6) Uani 1 1 d . . . . .
H24A H 0.0597 0.6829 0.5256 0.045 Uiso 1 1 calc R U . . .
H24B H 0.1331 0.6848 0.6364 0.045 Uiso 1 1 calc R U . . .
C25 C 0.1822(7) 0.7975(3) 0.5322(6) 0.1157(19) Uani 1 1 d . U . . .
H25A H 0.1553 0.8136 0.5821 0.174 Uiso 1 1 calc R U . . .
H25B H 0.1312 0.8067 0.4682 0.174 Uiso 1 1 calc R U . . .
H25C H 0.2453 0.8238 0.5389 0.174 Uiso 1 1 calc R U . . .
C26 C 0.3060(9) 0.7314(7) 0.6186(9) 0.197(4) Uani 1 1 d D U . . .
H26A H 0.2981 0.7562 0.6741 0.295 Uiso 1 1 calc R U . . .
H26B H 0.3488 0.7603 0.5920 0.295 Uiso 1 1 calc R U . . .
H26C H 0.3387 0.6847 0.6393 0.295 Uiso 1 1 calc R U . . .
C27 C 0.4928(7) 0.5853(5) 0.6034(6) 0.112(2) Uani 1 1 d . . . . .
C28 C 0.5330(7) 0.5156(5) 0.6224(7) 0.125(3) Uani 1 1 d . . . . .
C29 C 0.5434(5) 0.5132(5) 0.7135(5) 0.110(2) Uani 1 1 d . . . . .
C30 C 0.5847(3) 0.5786(3) 0.7810(4) 0.0749(14) Uani 1 1 d . . . . .
C31 C 0.5404(7) 0.6489(5) 0.7329(9) 0.147(4) Uani 1 1 d . . . . .
C32 C 0.5392(7) 0.6430(7) 0.6496(7) 0.142(4) Uani 1 1 d . . . . .

loop_
_atom_site_aniso_label
_atom_site_aniso_U_11
_atom_site_aniso_U_22
_atom_site_aniso_U_33
_atom_site_aniso_U_23
_atom_site_aniso_U_13
_atom_site_aniso_U_12
Mg1 0.0249(4) 0.0210(4) 0.0170(4) -0.0028(3) 0.0074(3) -0.0048(3)
Mg2 0.0227(5) 0.0244(6) 0.0176(4) 0.0009(3) 0.0074(3) 0.0042(4)
Mg2' 0.010(5) 0.022(8) 0.007(5) 0.003(4) 0.007(3) 0.000(5)
N1 0.0396(12) 0.0265(10) 0.0202(10) -0.0021(8) 0.0128(9) -0.0081(9)
N2 0.0322(11) 0.0315(12) 0.0275(11) -0.0024(9) 0.0075(9) 0.0068(9)
N3 0.154(4) 0.0478(17) 0.124(3) -0.018(2) 0.099(3) -0.036(2)
O1 0.0216(8) 0.0192(8) 0.0187(8) -0.0025(6) 0.0040(6) -0.0011(6)
O2 0.0232(8) 0.0353(10) 0.0224(8) -0.0005(7) 0.0075(7) 0.0026(7)
O3 0.0366(10) 0.0232(8) 0.0273(9) 0.0012(7) 0.0152(8) 0.0000(7)
O4 0.0305(9) 0.0252(9) 0.0249(8) -0.0005(7) 0.0127(7) -0.0044(7)
C1 0.0192(10) 0.0177(10) 0.0174(10) 0.0005(8) 0.0048(8) -0.0027(8)
C2 0.0218(11) 0.0168(10) 0.0206(11) 0.0006(8) 0.0044(9) -0.0011(8)
C3 0.0229(11) 0.0204(11) 0.0190(10) 0.0014(8) 0.0022(8) -0.0043(9)
C4 0.0278(11) 0.0220(11) 0.0179(10) -0.0014(8) 0.0069(9) -0.0049(9)
C5 0.0236(11) 0.0206(11) 0.0232(11) -0.0013(9) 0.0094(9) -0.0011(9)
C6 0.0219(11) 0.0184(10) 0.0200(10) -0.0001(8) 0.0065(8) -0.0016(8)
C7 0.0210(11) 0.0258(12) 0.0286(12) -0.0043(9) 0.0019(9) 0.0041(9)
C8 0.0382(14) 0.0230(12) 0.0376(14) -0.0035(10) 0.0064(11) 0.0070(11)
C9 0.0246(12) 0.0377(14) 0.0394(15) -0.0054(11) 0.0130(11) 0.0019(10)
C10 0.0263(13) 0.0420(16) 0.0456(17) -0.0140(13) -0.0038(12) 0.0116(12)
C11 0.0206(11) 0.0234(11) 0.0229(11) -0.0012(9) 0.0033(9) 0.0026(9)
C12 0.0269(12) 0.0248(12) 0.0255(12) 0.0053(9) 0.0040(9) 0.0034(9)
C13 0.0221(11) 0.0357(14) 0.0307(13) 0.0015(10) 0.0059(10) -0.0015(10)
C14 0.0317(14) 0.0379(15) 0.0368(14) -0.0053(12) 0.0031(11) 0.0132(12)
C15 0.0467(16) 0.0237(12) 0.0340(14) -0.0004(10) 0.0203(12) -0.0039(11)
C16 0.0386(14) 0.0301(13) 0.0266(12) 0.0017(10) 0.0138(11) -0.0065(11)
C17 0.0469(16) 0.0346(14) 0.0219(12) -0.0024(10) 0.0156(11) -0.0088(12)
C18 0.0388(15) 0.0356(14) 0.0304(13) 0.0001(11) 0.0142(11) -0.0094(12)
C19 0.0288(13) 0.0449(16) 0.0290(13) 0.0019(11) 0.0100(11) 0.0030(11)
C20 0.0306(13) 0.0380(15) 0.0338(14) 0.0001(11) 0.0026(11) 0.0039(11)
C21 0.0443(16) 0.0297(14) 0.0467(17) 0.0009(12) 0.0182(13) 0.0092(12)
C22 0.0401(16) 0.0506(18) 0.0329(15) -0.0057(13) 0.0009(12) 0.0145(14)
C23 0.0311(13) 0.0355(14) 0.0337(14) -0.0012(11) 0.0129(11) -0.0039(11)
C24 0.0442(16) 0.0318(14) 0.0373(14) -0.0053(11) 0.0167(12) -0.0056(12)
C25 0.201(5) 0.0491(19) 0.136(4) -0.006(3) 0.108(4) -0.029(3)
C26 0.181(6) 0.170(6) 0.214(7) -0.005(6) 0.038(5) -0.016(5)
C27 0.110(5) 0.117(6) 0.118(6) 0.028(5) 0.052(5) 0.026(5)
C28 0.125(6) 0.123(6) 0.154(7) 0.049(5) 0.084(6) 0.018(5)
C29 0.065(3) 0.173(7) 0.094(4) -0.037(5) 0.029(3) -0.037(4)
C30 0.048(2) 0.068(3) 0.109(4) 0.026(3) 0.028(2) -0.0044(19)
C31 0.125(6) 0.145(7) 0.212(10) 0.108(7) 0.110(7) 0.045(5)
C32 0.106(6) 0.200(11) 0.107(6) 0.046(7) 0.019(5) -0.012(6)

loop_
_atom_type_symbol
_atom_type_description
_atom_type_scat_dispersion_real
_atom_type_scat_dispersion_imag
_atom_type_scat_source
C C 0.0181 0.0091 'International Tables Vol C Tables 4.2.6.8 and 6.1.1.4'
H H 0.0000 0.0000 'International Tables Vol C Tables 4.2.6.8 and 6.1.1.4'
N N 0.0311 0.0180 'International Tables Vol C Tables 4.2.6.8 and 6.1.1.4'
O O 0.0492 0.0322 'International Tables Vol C Tables 4.2.6.8 and 6.1.1.4'
Mg Mg 0.1719 0.1771 'International Tables Vol C Tables 4.2.6.8 and 6.1.1.4'

loop_
_geom_angle_atom_site_label_1
_geom_angle_atom_site_label_2
_geom_angle_atom_site_label_3
_geom_angle
_geom_angle_site_symmetry_1
_geom_angle_site_symmetry_3
O1 Mg1 O2 118.29(8) . 3_566
O1 Mg1 O3 136.29(8) . .
O2 Mg1 O3 105.18(8) 3_566 .
O1 Mg1 O4 104.35(7) . .
O2 Mg1 O4 79.68(7) 3_566 .
O3 Mg1 O4 78.01(7) . .
O1 Mg1 N1 95.60(8) . .
O2 Mg1 N1 103.63(8) 3_566 .
O3 Mg1 N1 77.54(8) . .
O4 Mg1 N1 155.33(8) . .
O1 Mg1 Mg2' 141.7(2) . 3_566
O2 Mg1 Mg2' 35.39(18) 3_566 3_566
O3 Mg1 Mg2' 75.5(2) . 3_566
O4 Mg1 Mg2' 54.6(2) . 3_566
N1 Mg1 Mg2' 115.2(2) . 3_566
O1 Mg1 Mg2 125.31(6) . 3_566
O2 Mg1 Mg2 38.97(5) 3_566 3_566
O3 Mg1 Mg2 85.90(6) . 3_566
O4 Mg1 Mg2 41.77(5) . 3_566
N1 Mg1 Mg2 132.47(6) . 3_566
O1 Mg1 Mg2 132.69(6) . .
O2 Mg1 Mg2 90.02(6) 3_566 .
O3 Mg1 Mg2 37.67(5) . .
O4 Mg1 Mg2 40.65(5) . .
N1 Mg1 Mg2 114.69(6) . .
Mg2 Mg1 Mg2 56.34(3) 3_566 .
O1 Mg1 Mg2' 118.8(2) . .
O2 Mg1 Mg2' 90.33(17) 3_566 .
O3 Mg1 Mg2' 53.3(2) . .
O4 Mg1 Mg2' 24.8(2) . .
N1 Mg1 Mg2' 130.9(2) . .
Mg2' Mg1 Mg2' 56.9(3) 3_566 .
O3 Mg2 O2 171.72(9) . .
O3 Mg2 O4 82.37(8) . .
O2 Mg2 O4 105.78(9) . .
O3 Mg2 O4 99.66(8) . 3_566
O2 Mg2 O4 82.20(7) . 3_566
O4 Mg2 O4 88.84(8) . 3_566
O3 Mg2 N2 94.16(9) . .
O2 Mg2 N2 80.96(8) . .
O4 Mg2 N2 117.00(9) . .
O4 Mg2 N2 152.20(9) 3_566 .
O3 Mg2 Mg2 91.50(7) . 3_566
O2 Mg2 Mg2 95.33(7) . 3_566
O4 Mg2 Mg2 44.89(6) . 3_566
O4 Mg2 Mg2 43.95(5) 3_566 3_566
N2 Mg2 Mg2 159.97(9) . 3_566
O3 Mg2 Mg1 143.93(7) . 3_566
O2 Mg2 Mg1 38.96(5) . 3_566
O4 Mg2 Mg1 92.96(6) . 3_566
O4 Mg2 Mg1 44.33(5) 3_566 3_566
N2 Mg2 Mg1 119.26(7) . 3_566
Mg2 Mg2 Mg1 62.03(3) 3_566 3_566
O3 Mg2 Mg1 38.69(6) . .
O2 Mg2 Mg1 149.57(7) . .
O4 Mg2 Mg1 44.01(5) . .
O4 Mg2 Mg1 91.95(6) 3_566 .
N2 Mg2 Mg1 113.48(7) . .
Mg2 Mg2 Mg1 61.63(3) 3_566 .
Mg1 Mg2 Mg1 123.66(3) 3_566 .
O4 Mg2' O2 147.4(7) . .
O4 Mg2' C23 43.2(3) . .
O2 Mg2' C23 122.7(6) . .
O4 Mg2' N2 131.7(5) . .
O2 Mg2' N2 80.8(4) . .
C23 Mg2' N2 122.4(5) . .
O4 Mg2' O4 87.8(4) . 3_566
O2 Mg2' O4 76.1(4) . 3_566
C23 Mg2' O4 118.7(4) . 3_566
N2 Mg2' O4 117.8(5) . 3_566
O4 Mg2' O3 73.4(4) . .
O2 Mg2' O3 126.9(6) . .
C23 Mg2' O3 110.2(4) . .
N2 Mg2' O3 75.4(3) . .
O4 Mg2' O3 74.6(3) 3_566 .
O4 Mg2' C20 141.6(6) . .
O2 Mg2' C20 62.6(3) . .
C23 Mg2' C20 106.7(4) . .
N2 Mg2' C20 33.47(15) . .
O4 Mg2' C20 130.3(5) 3_566 .
O3 Mg2' C20 108.7(4) . .
O4 Mg2' C19 159.3(7) . .
O2 Mg2' C19 29.36(17) . .
C23 Mg2' C19 116.5(5) . .
N2 Mg2' C19 57.9(2) . .
O4 Mg2' C19 103.4(4) 3_566 .
O3 Mg2' C19 126.2(5) . .
C20 Mg2' C19 33.46(14) . .
O4 Mg2' Mg2' 56.0(3) . 3_566
O2 Mg2' Mg2' 104.2(5) . 3_566
C23 Mg2' Mg2' 90.8(5) . 3_566
N2 Mg2' Mg2' 137.6(7) . 3_566
O4 Mg2' Mg2' 31.8(2) 3_566 3_566
O3 Mg2' Mg2' 68.2(4) . 3_566
C20 Mg2' Mg2' 161.9(7) . 3_566
C19 Mg2' Mg2' 133.2(5) . 3_566
O4 Mg2' Mg1 109.2(4) . 3_566
O2 Mg2' Mg1 40.5(2) . 3_566
C23 Mg2' Mg1 108.4(4) . 3_566
N2 Mg2' Mg1 118.0(4) . 3_566
O4 Mg2' Mg1 45.82(16) 3_566 3_566
O3 Mg2' Mg1 119.3(4) . 3_566
C20 Mg2' Mg1 102.8(3) . 3_566
C19 Mg2' Mg1 69.3(2) . 3_566
Mg2' Mg2' Mg1 66.1(3) 3_566 3_566
O4 Mg2' Mg1 35.5(3) . .
O2 Mg2' Mg1 157.1(5) . .
C23 Mg2' Mg1 74.0(3) . .
N2 Mg2' Mg1 104.3(3) . .
O4 Mg2' Mg1 82.0(3) 3_566 .
O3 Mg2' Mg1 38.03(13) . .
C20 Mg2' Mg1 131.9(3) . .
C19 Mg2' Mg1 162.0(4) . .
Mg2' Mg2' Mg1 57.0(3) 3_566 .
Mg1 Mg2' Mg1 123.1(3) 3_566 .
O4 Mg2' H23A 66.0 . .
O2 Mg2' H23A 95.3 . .
C23 Mg2' H23A 27.4 . .
N2 Mg2' H23A 123.6 . .
O4 Mg2' H23A 115.4 3_566 .
O3 Mg2' H23A 137.3 . .
C20 Mg2' H23A 95.5 . .
C19 Mg2' H23A 93.3 . .
Mg2' Mg2' H23A 98.1 3_566 .
Mg1 Mg2' H23A 87.2 3_566 .
Mg1 Mg2' H23A 100.0 . .
O4 Mg2' H23B 56.1 . .
O2 Mg2' H23B 126.2 . .
C23 Mg2' H23B 24.2 . .
N2 Mg2' H23B 98.3 . .
O4 Mg2' H23B 141.3 3_566 .
O3 Mg2' H23B 103.9 . .
C20 Mg2' H23B 87.4 . .
C19 Mg2' H23B 107.5 . .
Mg2' Mg2' H23B 110.7 3_566 .
Mg1 Mg2' H23B 128.4 3_566 .
Mg1 Mg2' H23B 75.8 . .
H23A Mg2' H23B 41.2 . .
C18 N1 C17 109.3(2) . .
C18 N1 C16 110.7(2) . .
C17 N1 C16 107.2(2) . .
C18 N1 Mg1 110.06(16) . .
C17 N1 Mg1 116.89(16) . .
C16 N1 Mg1 102.36(15) . .
C22 N2 C20 109.4(2) . .
C22 N2 C21 109.0(2) . .
C20 N2 C21 112.4(2) . .
C22 N2 Mg2 114.53(17) . .
C20 N2 Mg2 101.96(16) . .
C21 N2 Mg2 109.47(18) . .
C22 N2 Mg2' 109.5(3) . .
C20 N2 Mg2' 82.6(3) . .
C21 N2 Mg2' 130.2(3) . .
C26 N3 C25 93.4(7) . .
C26 N3 C24 116.7(7) . .
C25 N3 C24 118.2(5) . .
C1 O1 Mg1 164.27(15) . .
C19 O2 Mg2' 112.2(3) . .
C19 O2 Mg1 141.38(16) . 3_566
Mg2' O2 Mg1 104.1(3) . 3_566
C19 O2 Mg2 116.06(15) . .
Mg1 O2 Mg2 102.07(8) 3_566 .
C15 O3 Mg2 134.61(16) . .
C15 O3 Mg1 119.99(16) . .
Mg2 O3 Mg1 103.63(9) . .
C15 O3 Mg2' 151.2(3) . .
Mg1 O3 Mg2' 88.6(3) . .
C23 O4 Mg2' 88.0(5) . .
C23 O4 Mg2 114.21(16) . .
C23 O4 Mg2 117.11(16) . 3_566
Mg2 O4 Mg2 91.16(8) . 3_566
C23 O4 Mg1 135.17(16) . .
Mg2' O4 Mg1 119.7(4) . .
Mg2 O4 Mg1 95.34(8) . .
Mg2 O4 Mg1 93.89(8) 3_566 .
C23 O4 Mg2' 138.0(3) . 3_566
Mg2' O4 Mg2' 92.2(4) . 3_566
Mg1 O4 Mg2' 79.6(2) . 3_566
O1 C1 C6 121.57(19) . .
O1 C1 C2 121.0(2) . .
C6 C1 C2 117.4(2) . .
C3 C2 C1 119.5(2) . .
C3 C2 C7 118.7(2) . .
C1 C2 C7 121.7(2) . .
C4 C3 C2 122.2(2) . .
C4 C3 H3 118.9 . .
C2 C3 H3 118.9 . .
C3 C4 C5 118.7(2) . .
C3 C4 H4 120.7 . .
C5 C4 H4 120.7 . .
C4 C5 C6 122.2(2) . .
C4 C5 H5 118.9 . .
C6 C5 H5 118.9 . .
C5 C6 C1 119.3(2) . .
C5 C6 C11 118.6(2) . .
C1 C6 C11 122.1(2) . .
C9 C7 C8 110.1(2) . .
C9 C7 C2 110.0(2) . .
C8 C7 C2 110.7(2) . .
C9 C7 C10 106.4(2) . .
C8 C7 C10 107.4(2) . .
C2 C7 C10 112.1(2) . .
C7 C8 H8A 109.5 . .
C7 C8 H8B 109.5 . .
H8A C8 H8B 109.5 . .
C7 C8 H8C 109.5 . .
H8A C8 H8C 109.5 . .
H8B C8 H8C 109.5 . .
C7 C9 H9A 109.5 . .
C7 C9 H9B 109.5 . .
H9A C9 H9B 109.5 . .
C7 C9 H9C 109.5 . .
H9A C9 H9C 109.5 . .
H9B C9 H9C 109.5 . .
C7 C10 H10A 109.5 . .
C7 C10 H10B 109.5 . .
H10A C10 H10B 109.5 . .
C7 C10 H10C 109.5 . .
H10A C10 H10C 109.5 . .
H10B C10 H10C 109.5 . .
C13 C11 C12 111.2(2) . .
C13 C11 C14 106.9(2) . .
C12 C11 C14 106.1(2) . .
C13 C11 C6 109.9(2) . .
C12 C11 C6 110.48(19) . .
C14 C11 C6 112.2(2) . .
C11 C12 H12A 109.5 . .
C11 C12 H12B 109.5 . .
H12A C12 H12B 109.5 . .
C11 C12 H12C 109.5 . .
H12A C12 H12C 109.5 . .
H12B C12 H12C 109.5 . .
C11 C13 H13A 109.5 . .
C11 C13 H13B 109.5 . .
H13A C13 H13B 109.5 . .
C11 C13 H13C 109.5 . .
H13A C13 H13C 109.5 . .
H13B C13 H13C 109.5 . .
C11 C14 H14A 109.5 . .
C11 C14 H14B 109.5 . .
H14A C14 H14B 109.5 . .
C11 C14 H14C 109.5 . .
H14A C14 H14C 109.5 . .
H14B C14 H14C 109.5 . .
O3 C15 C16 109.7(2) . .
O3 C15 H15A 109.7 . .
C16 C15 H15A 109.7 . .
O3 C15 H15B 109.7 . .
C16 C15 H15B 109.7 . .
H15A C15 H15B 108.2 . .
N1 C16 C15 109.7(2) . .
N1 C16 H16A 109.7 . .
C15 C16 H16A 109.7 . .
N1 C16 H16B 109.7 . .
C15 C16 H16B 109.7 . .
H16A C16 H16B 108.2 . .
N1 C17 H17A 109.5 . .
N1 C17 H17B 109.5 . .
H17A C17 H17B 109.5 . .
N1 C17 H17C 109.5 . .
H17A C17 H17C 109.5 . .
H17B C17 H17C 109.5 . .
N1 C18 H18A 109.5 . .
N1 C18 H18B 109.5 . .
H18A C18 H18B 109.5 . .
N1 C18 H18C 109.5 . .
H18A C18 H18C 109.5 . .
H18B C18 H18C 109.5 . .
O2 C19 C20 110.2(2) . .
O2 C19 Mg2' 38.4(2) . .
C20 C19 Mg2' 72.4(2) . .
O2 C19 H19A 109.6 . .
C20 C19 H19A 109.7 . .
Mg2' C19 H19A 117.9 . .
O2 C19 H19B 109.5 . .
C20 C19 H19B 109.7 . .
Mg2' C19 H19B 130.2 . .
H19A C19 H19B 108.2 . .
N2 C20 C19 110.3(2) . .
N2 C20 Mg2' 63.9(3) . .
C19 C20 Mg2' 74.2(2) . .
N2 C20 H20A 109.5 . .
C19 C20 H20A 109.5 . .
Mg2' C20 H20A 173.4 . .
N2 C20 H20B 109.6 . .
C19 C20 H20B 109.6 . .
Mg2' C20 H20B 74.9 . .
H20A C20 H20B 108.1 . .
N2 C21 H21A 109.5 . .
N2 C21 H21B 109.5 . .
H21A C21 H21B 109.5 . .
N2 C21 H21C 109.5 . .
H21A C21 H21C 109.5 . .
H21B C21 H21C 109.5 . .
N2 C22 H22A 109.5 . .
N2 C22 H22B 109.5 . .
H22A C22 H22B 109.5 . .
N2 C22 H22C 109.5 . .
H22A C22 H22C 109.5 . .
H22B C22 H22C 109.5 . .
O4 C23 C24 112.1(2) . .
O4 C23 Mg2' 48.8(3) . .
C24 C23 Mg2' 155.3(3) . .
O4 C23 H23A 109.3 . .
C24 C23 H23A 109.2 . .
Mg2' C23 H23A 71.0 . .
O4 C23 H23B 109.2 . .
C24 C23 H23B 109.0 . .
Mg2' C23 H23B 93.7 . .
H23A C23 H23B 107.9 . .
N3 C24 C23 113.6(3) . .
N3 C24 H24A 108.8 . .
C23 C24 H24A 108.9 . .
N3 C24 H24B 108.9 . .
C23 C24 H24B 108.9 . .
H24A C24 H24B 107.7 . .
N3 C25 H25A 109.5 . .
N3 C25 H25B 109.5 . .
H25A C25 H25B 109.5 . .
N3 C25 H25C 109.5 . .
H25A C25 H25C 109.5 . .
H25B C25 H25C 109.5 . .
N3 C26 H26A 109.4 . .
N3 C26 H26B 109.5 . .
H26A C26 H26B 109.5 . .
N3 C26 H26C 109.5 . .
H26A C26 H26C 109.5 . .
H26B C26 H26C 109.5 . .
C32 C27 C28 124.2(10) . .
C29 C28 C27 97.7(9) . .
C28 C29 C30 121.2(8) . .
C31 C30 C29 112.2(7) . .
C32 C31 C30 104.7(10) . .
C31 C32 C27 115.2(11) . .

loop_
_geom_bond_atom_site_label_1
_geom_bond_atom_site_label_2
_geom_bond_distance
_geom_bond_site_symmetry_2
Mg1 O1 1.9270(17) .
Mg1 O2 1.9971(19) 3_566
Mg1 O3 2.0054(19) .
Mg1 O4 2.1755(18) .
Mg1 N1 2.347(2) .
Mg1 Mg2' 2.983(9) 3_566
Mg1 Mg2 3.1058(11) 3_566
Mg1 Mg2 3.1175(11) .
Mg1 Mg2' 3.254(9) .
Mg2 O3 1.961(2) .
Mg2 O2 1.9974(19) .
Mg2 O4 2.040(2) .
Mg2 O4 2.074(2) 3_566
Mg2 N2 2.209(2) .
Mg2 Mg2 2.9381(17) 3_566
Mg2 Mg1 3.1058(11) 3_566
Mg2' O4 1.572(10) .
Mg2' O2 1.782(9) .
Mg2' C23 2.088(13) .
Mg2' N2 2.381(10) .
Mg2' O4 2.472(10) 3_566
Mg2' O3 2.611(11) .
Mg2' C20 2.630(10) .
Mg2' C19 2.655(9) .
Mg2' Mg2' 2.980(19) 3_566
Mg2' Mg1 2.983(9) 3_566
Mg2' H23A 1.9951 .
Mg2' H23B 2.3583 .
N1 C18 1.457(4) .
N1 C17 1.478(3) .
N1 C16 1.490(4) .
N2 C22 1.461(4) .
N2 C20 1.462(4) .
N2 C21 1.470(4) .
N3 C26 1.450(11) .
N3 C25 1.435(7) .
N3 C24 1.480(5) .
O1 C1 1.318(3) .
O2 C19 1.407(3) .
O2 Mg1 1.9972(19) 3_566
O3 C15 1.404(3) .
O4 C23 1.431(3) .
O4 Mg2 2.074(2) 3_566
O4 Mg2' 2.473(10) 3_566
C1 C6 1.439(3) .
C1 C2 1.437(3) .
C2 C3 1.398(3) .
C2 C7 1.542(3) .
C3 C4 1.379(3) .
C3 H3 0.9300 .
C4 C5 1.389(3) .
C4 H4 0.9300 .
C5 C6 1.395(3) .
C5 H5 0.9300 .
C6 C11 1.542(3) .
C7 C9 1.530(4) .
C7 C8 1.538(4) .
C7 C10 1.544(3) .
C8 H8A 0.9600 .
C8 H8B 0.9600 .
C8 H8C 0.9600 .
C9 H9A 0.9600 .
C9 H9B 0.9600 .
C9 H9C 0.9600 .
C10 H10A 0.9600 .
C10 H10B 0.9600 .
C10 H10C 0.9600 .
C11 C13 1.529(3) .
C11 C12 1.534(3) .
C11 C14 1.543(3) .
C12 H12A 0.9600 .
C12 H12B 0.9600 .
C12 H12C 0.9600 .
C13 H13A 0.9600 .
C13 H13B 0.9600 .
C13 H13C 0.9600 .
C14 H14A 0.9600 .
C14 H14B 0.9600 .
C14 H14C 0.9600 .
C15 C16 1.509(4) .
C15 H15A 0.9700 .
C15 H15B 0.9700 .
C16 H16A 0.9700 .
C16 H16B 0.9700 .
C17 H17A 0.9600 .
C17 H17B 0.9600 .
C17 H17C 0.9600 .
C18 H18A 0.9600 .
C18 H18B 0.9600 .
C18 H18C 0.9600 .
C19 C20 1.521(4) .
C19 H19A 0.9700 .
C19 H19B 0.9700 .
C20 H20A 0.9700 .
C20 H20B 0.9700 .
C21 H21A 0.9600 .
C21 H21B 0.9600 .
C21 H21C 0.9600 .
C22 H22A 0.9600 .
C22 H22B 0.9600 .
C22 H22C 0.9600 .
C23 C24 1.506(4) .
C23 H23A 0.9700 .
C23 H23B 0.9700 .
C24 H24A 0.9700 .
C24 H24B 0.9700 .
C25 H25A 0.9600 .
C25 H25B 0.9600 .
C25 H25C 0.9600 .
C26 H26A 0.9600 .
C26 H26B 0.9600 .
C26 H26C 0.9600 .
C27 C32 1.290(13) .
C27 C28 1.375(11) .
C28 C29 1.275(10) .
C29 C30 1.521(9) .
C30 C31 1.486(8) .
C31 C32 1.202(13) .

loop_
_geom_torsion_atom_site_label_1
_geom_torsion_atom_site_label_2
_geom_torsion_atom_site_label_3
_geom_torsion_atom_site_label_4
_geom_torsion
_geom_torsion_site_symmetry_1
_geom_torsion_site_symmetry_4
O4 Mg2' O2 C19 139.5(12) . .
C23 Mg2' O2 C19 86.7(6) . .
N2 Mg2' O2 C19 -36.0(4) . .
O4 Mg2' O2 C19 -157.9(2) 3_566 .
O3 Mg2' O2 C19 -99.8(5) . .
C20 Mg2' O2 C19 -6.2(3) . .
Mg2' Mg2' O2 C19 -173.0(5) 3_566 .
Mg1 Mg2' O2 C19 166.7(3) 3_566 .
Mg1 Mg2' O2 C19 -140.9(12) . .
O4 Mg2' O2 Mg1 -27.2(15) . 3_566
C23 Mg2' O2 Mg1 -80.0(5) . 3_566
N2 Mg2' O2 Mg1 157.27(17) . 3_566
O4 Mg2' O2 Mg1 35.4(3) 3_566 3_566
O3 Mg2' O2 Mg1 93.5(5) . 3_566
C20 Mg2' O2 Mg1 -172.94(13) . 3_566
C19 Mg2' O2 Mg1 -166.7(3) . 3_566
Mg2' Mg2' O2 Mg1 20.3(7) 3_566 3_566
Mg1 Mg2' O2 Mg1 52.4(14) . 3_566
O4 Mg2' O2 Mg2 -116.5(16) . .
C23 Mg2' O2 Mg2 -169.3(10) . .
N2 Mg2' O2 Mg2 68.0(5) . .
O4 Mg2' O2 Mg2 -53.9(5) 3_566 .
O3 Mg2' O2 Mg2 4.20(12) . .
C20 Mg2' O2 Mg2 97.8(6) . .
C19 Mg2' O2 Mg2 104.0(6) . .
Mg2' Mg2' O2 Mg2 -69.0(7) 3_566 .
Mg1 Mg2' O2 Mg2 -89.3(6) 3_566 .
Mg1 Mg2' O2 Mg2 -36.9(10) . .
O2 Mg2' O4 C23 -78.4(14) . .
N2 Mg2' O4 C23 95.7(8) . .
O4 Mg2' O4 C23 -138.0(3) 3_566 .
O3 Mg2' O4 C23 147.42(19) . .
C20 Mg2' O4 C23 48.1(9) . .
C19 Mg2' O4 C23 -14.5(15) . .
Mg2' Mg2' O4 C23 -138.0(3) 3_566 .
Mg1 Mg2' O4 C23 -96.7(4) 3_566 .
Mg1 Mg2' O4 C23 142.8(3) . .
O2 Mg2' O4 Mg2 112.0(17) . .
C23 Mg2' O4 Mg2 -169.6(7) . .
N2 Mg2' O4 Mg2 -73.9(9) . .
O4 Mg2' O4 Mg2 52.4(6) 3_566 .
O3 Mg2' O4 Mg2 -22.2(6) . .
C20 Mg2' O4 Mg2 -121.5(13) . .
C19 Mg2' O4 Mg2 176(2) . .
Mg2' Mg2' O4 Mg2 52.4(6) 3_566 .
Mg1 Mg2' O4 Mg2 93.7(8) 3_566 .
Mg1 Mg2' O4 Mg2 -26.8(8) . .
O2 Mg2' O4 Mg2 38.7(14) . 3_566
C23 Mg2' O4 Mg2 117.15(17) . 3_566
N2 Mg2' O4 Mg2 -147.2(7) . 3_566
O4 Mg2' O4 Mg2 -20.8(3) 3_566 3_566
O3 Mg2' O4 Mg2 -95.43(14) . 3_566
C20 Mg2' O4 Mg2 165.2(9) . 3_566
C19 Mg2' O4 Mg2 102.7(14) . 3_566
Mg2' Mg2' O4 Mg2 -20.8(3) 3_566 3_566
Mg1 Mg2' O4 Mg2 20.4(5) 3_566 3_566
Mg1 Mg2' O4 Mg2 -100.1(3) . 3_566
O2 Mg2' O4 Mg1 138.8(12) . .
C23 Mg2' O4 Mg1 -142.8(3) . .
N2 Mg2' O4 Mg1 -47.1(9) . .
O4 Mg2' O4 Mg1 79.2(3) 3_566 .
O3 Mg2' O4 Mg1 4.6(3) . .
C20 Mg2' O4 Mg1 -94.7(10) . .
C19 Mg2' O4 Mg1 -157.3(13) . .
Mg2' Mg2' O4 Mg1 79.2(3) 3_566 .
Mg1 Mg2' O4 Mg1 120.5(3) 3_566 .
O2 Mg2' O4 Mg2' 59.6(12) . 3_566
C23 Mg2' O4 Mg2' 138.0(3) . 3_566
N2 Mg2' O4 Mg2' -126.3(10) . 3_566
O4 Mg2' O4 Mg2' 0.000(0) 3_566 3_566
O3 Mg2' O4 Mg2' -74.6(3) . 3_566
C20 Mg2' O4 Mg2' -174.0(11) . 3_566
C19 Mg2' O4 Mg2' 123.5(16) . 3_566
Mg1 Mg2' O4 Mg2' 41.3(2) 3_566 3_566
Mg1 Mg2' O4 Mg2' -79.2(3) . 3_566
Mg1 O1 C1 C6 -71.7(6) . .
Mg1 O1 C1 C2 109.2(5) . .
O1 C1 C2 C3 -171.6(2) . .
C6 C1 C2 C3 9.3(3) . .
O1 C1 C2 C7 10.5(3) . .
C6 C1 C2 C7 -168.6(2) . .
C1 C2 C3 C4 -3.8(3) . .
C7 C2 C3 C4 174.2(2) . .
C2 C3 C4 C5 -2.3(3) . .
C3 C4 C5 C6 2.7(4) . .
C4 C5 C6 C1 3.1(3) . .
C4 C5 C6 C11 -176.9(2) . .
O1 C1 C6 C5 171.9(2) . .
C2 C1 C6 C5 -8.9(3) . .
O1 C1 C6 C11 -8.0(3) . .
C2 C1 C6 C11 171.1(2) . .
C3 C2 C7 C9 -125.8(2) . .
C1 C2 C7 C9 52.1(3) . .
C3 C2 C7 C8 112.2(2) . .
C1 C2 C7 C8 -69.8(3) . .
C3 C2 C7 C10 -7.7(3) . .
C1 C2 C7 C10 170.2(2) . .
C5 C6 C11 C13 -106.9(2) . .
C1 C6 C11 C13 73.0(3) . .
C5 C6 C11 C12 129.9(2) . .
C1 C6 C11 C12 -50.1(3) . .
C5 C6 C11 C14 11.9(3) . .
C1 C6 C11 C14 -168.2(2) . .
Mg2 O3 C15 C16 168.59(18) . .
Mg1 O3 C15 C16 -29.3(3) . .
Mg2' O3 C15 C16 158.4(5) . .
C18 N1 C16 C15 73.7(3) . .
C17 N1 C16 C15 -167.2(2) . .
Mg1 N1 C16 C15 -43.6(2) . .
O3 C15 C16 N1 50.0(3) . .
Mg2' O2 C19 C20 10.2(5) . .
Mg1 O2 C19 C20 169.3(2) 3_566 .
Mg2 O2 C19 C20 -20.7(3) . .
Mg1 O2 C19 Mg2' 159.1(6) 3_566 .
Mg2 O2 C19 Mg2' -30.9(4) . .
C22 N2 C20 C19 -167.8(2) . .
C21 N2 C20 C19 70.9(3) . .
Mg2 N2 C20 C19 -46.2(2) . .
Mg2' N2 C20 C19 -59.7(3) . .
C22 N2 C20 Mg2' -108.2(3) . .
C21 N2 C20 Mg2' 130.6(3) . .
Mg2 N2 C20 Mg2' 13.5(3) . .
O2 C19 C20 N2 47.0(3) . .
Mg2' C19 C20 N2 53.7(3) . .
O2 C19 C20 Mg2' -6.6(3) . .
Mg2' O4 C23 C24 161.4(4) . .
Mg2 O4 C23 C24 166.50(18) . .
Mg2 O4 C23 C24 61.7(3) 3_566 .
Mg1 O4 C23 C24 -66.8(3) . .
Mg2' O4 C23 C24 70.4(5) 3_566 .
Mg2 O4 C23 Mg2' 5.1(3) . .
Mg2 O4 C23 Mg2' -99.7(4) 3_566 .
Mg1 O4 C23 Mg2' 131.8(4) . .
Mg2' O4 C23 Mg2' -91.0(5) 3_566 .
C26 N3 C24 C23 -78.2(7) . .
C25 N3 C24 C23 171.6(5) . .
O4 C23 C24 N3 -169.1(3) . .
Mg2' C23 C24 N3 -133.9(8) . .
C32 C27 C28 C29 57.5(11) . .
C27 C28 C29 C30 -41.6(9) . .
C28 C29 C30 C31 41.6(9) . .
C29 C30 C31 C32 -40.4(9) . .
C30 C31 C32 C27 53.1(11) . .
C28 C27 C32 C31 -72.6(14) . .
